data_7000032
loop_
_publ_author_name
'Steinke, Tobias'
'Gemel, Christian'
'Cokoja, Mirza'
'Winter, Manuela'
'Fischer, Roland A.'

_publ_section_title
;
 Novel RhCp*/GaCp* and RhCp*/InCp* cluster complexes.
;
_journal_issue 1
_journal_name_full 'Dalton transactions (Cambridge, England : 2003)'
_journal_page_first 55
_journal_page_last 62
_journal_paper_doi 10.1039/b408632e
_journal_year 2005
_chemical_formula_sum 'C34 H48 Ga2 Rh2'
_chemical_formula_weight 801.98
_chemical_name_systematic
;
?
;
_space_group_IT_number 61
_symmetry_cell_setting orthorhombic
_symmetry_space_group_name_Hall '-P 2ac 2ab'
_symmetry_space_group_name_H-M 'P b c a'
_atom_sites_solution_hydrogens geom
_atom_sites_solution_primary direct
_atom_sites_solution_secondary difmap
_audit_creation_method SHELXL-97
_cell_angle_alpha 90.00
_cell_angle_beta 90.00
_cell_angle_gamma 90.00
_cell_formula_units_Z 4
_cell_length_a 15.283(3)
_cell_length_b 11.742(2)
_cell_length_c 17.902(4)
_cell_measurement_reflns_used 60
_cell_measurement_temperature 213(2)
_cell_measurement_theta_max 15.0
_cell_measurement_theta_min 10.5
_cell_volume 3212.6(11)
_computing_cell_refinement SMART
_computing_data_collection SMART
_computing_data_reduction SMART
_computing_molecular_graphics 'Bruker axs SHELXTL-PLUS'
_computing_publication_material 'Bruker SHELXTL'
_computing_structure_refinement 'SHELXL-97 (Sheldrick, 1997)'
_computing_structure_solution 'SHELXS-97 (Sheldrick, 1990)'
_diffrn_ambient_temperature 213(2)
_diffrn_measured_fraction_theta_full 0.997
_diffrn_measured_fraction_theta_max 0.997
_diffrn_measurement_device_type 'Bruker axs CCD 1000'
_diffrn_measurement_method '\w scans'
_diffrn_radiation_monochromator graphite
_diffrn_radiation_source 'fine-focus sealed tube'
_diffrn_radiation_type MoK\a
_diffrn_radiation_wavelength 0.71073
_diffrn_reflns_av_R_equivalents 0.0787
_diffrn_reflns_av_sigmaI/netI 0.0450
_diffrn_reflns_limit_h_max 17
_diffrn_reflns_limit_h_min -18
_diffrn_reflns_limit_k_max 13
_diffrn_reflns_limit_k_min -13
_diffrn_reflns_limit_l_max 18
_diffrn_reflns_limit_l_min -21
_diffrn_reflns_number 17290
_diffrn_reflns_theta_full 25.05
_diffrn_reflns_theta_max 25.05
_diffrn_reflns_theta_min 2.47
_exptl_absorpt_coefficient_mu 2.689
_exptl_absorpt_correction_T_max 1.000
_exptl_absorpt_correction_T_min 0.746
_exptl_absorpt_correction_type empirical
_exptl_absorpt_process_details sadabs
_exptl_crystal_colour 'dark red'
_exptl_crystal_density_diffrn 1.658
_exptl_crystal_density_method 'not measured'
_exptl_crystal_description prism
_exptl_crystal_F_000 1616
_exptl_crystal_size_max 0.28
_exptl_crystal_size_mid 0.25
_exptl_crystal_size_min 0.20
_refine_diff_density_max 0.556
_refine_diff_density_min -1.434
_refine_diff_density_rms 0.139
_refine_ls_extinction_method none
_refine_ls_goodness_of_fit_ref 1.025
_refine_ls_hydrogen_treatment mixed
_refine_ls_matrix_type full
_refine_ls_number_parameters 241
_refine_ls_number_reflns 2832
_refine_ls_number_restraints 0
_refine_ls_restrained_S_all 1.025
_refine_ls_R_factor_all 0.0561
_refine_ls_R_factor_gt 0.0371
_refine_ls_shift/su_max 0.106
_refine_ls_shift/su_mean 0.007
_refine_ls_structure_factor_coef Fsqd
_refine_ls_weighting_details 'calc w=1/[\s^2^(Fo^2^)+(0.0462P)^2^+6.0076P] where P=(Fo^2^+2Fc^2^)/3'
_refine_ls_weighting_scheme calc
_refine_ls_wR_factor_gt 0.0906
_refine_ls_wR_factor_ref 0.1002
_reflns_number_gt 2171
_reflns_number_total 2832
_reflns_threshold_expression >2sigma(I)
_cod_data_source_file b408632e.txt
_cod_data_source_block 7
_cod_depositor_comments
;
The following automatic conversions were performed:
'_symmetry_cell_setting' value 'Orthorhombic' changed to 'orthorhombic'
according to '/home/saulius/struct/CIF-dictionaries/cif_core.dic'
dictionary named 'cif_core.dic' version 2.4.1 from 2010-06-29.

Automatic conversion script
Id: cif_fix_enum 1527 2010-12-29 10:47:43Z saulius 
;
_cod_original_cell_volume 3212.8(12)
_cod_original_sg_symbol_H-M Pbca
_cod_database_code 7000032

loop_
_symmetry_equiv_pos_as_xyz
'x, y, z'
'-x+1/2, -y, z+1/2'
'-x, y+1/2, -z+1/2'
'x+1/2, -y+1/2, -z'
'-x, -y, -z'
'x-1/2, y, -z-1/2'
'x, -y-1/2, z-1/2'
'-x-1/2, y-1/2, z'

loop_
_atom_site_label
_atom_site_type_symbol
_atom_site_fract_x
_atom_site_fract_y
_atom_site_fract_z
_atom_site_U_iso_or_equiv
_atom_site_adp_type
_atom_site_occupancy
_atom_site_symmetry_multiplicity
_atom_site_calc_flag
_atom_site_refinement_flags
_atom_site_disorder_assembly
_atom_site_disorder_group
Rh1 Rh 0.07649(3) 0.39164(3) 0.44629(2) 0.04428(16) Uani 1 1 d . . .
C11 C 0.0283(10) 0.2203(9) 0.4435(6) 0.062(3) Uani 0.583(9) 1 d P A 1
H11 H -0.0009 0.1892 0.4850 0.074 Uiso 0.583(9) 1 calc PR A 1
C12 C -0.0088(11) 0.2882(15) 0.3878(9) 0.066(5) Uani 0.583(9) 1 d P A 1
H12 H -0.0678 0.3104 0.3855 0.080 Uiso 0.583(9) 1 calc PR A 1
C13 C 0.0546(9) 0.3175(9) 0.3367(5) 0.066(4) Uani 0.583(9) 1 d P A 1
H13 H 0.0468 0.3635 0.2942 0.079 Uiso 0.583(9) 1 calc PR A 1
C14 C 0.1321(11) 0.2669(14) 0.3593(9) 0.078(5) Uani 0.583(9) 1 d P A 1
H14 H 0.1860 0.2715 0.3342 0.094 Uiso 0.583(9) 1 calc PR A 1
C15 C 0.1164(11) 0.2074(9) 0.4262(7) 0.085(5) Uani 0.583(9) 1 d P A 1
H15 H 0.1580 0.1664 0.4541 0.102 Uiso 0.583(9) 1 calc PR A 1
C161 C 0.1825(8) 0.5232(13) 0.4539(7) 0.059(4) Uani 0.583(9) 1 d P A 1
C162 C 0.1934(10) 0.4525(13) 0.5160(8) 0.060(4) Uani 0.583(9) 1 d P A 1
C11' C 0.1933(9) 0.2941(17) 0.4662(9) 0.072(6) Uani 0.417(9) 1 d P A 2
H11A H 0.1971 0.2324 0.4995 0.086 Uiso 0.417(9) 1 calc PR A 2
C12' C 0.2009(12) 0.4076(18) 0.4875(12) 0.059(5) Uani 0.417(9) 1 d P A 2
H12A H 0.2074 0.4353 0.5365 0.070 Uiso 0.417(9) 1 calc PR A 2
C13' C 0.1969(11) 0.478(2) 0.4166(17) 0.087(8) Uani 0.417(9) 1 d P A 2
H13A H 0.2016 0.5575 0.4119 0.105 Uiso 0.417(9) 1 calc PR A 2
C14' C 0.1846(11) 0.399(2) 0.3604(11) 0.096(8) Uani 0.417(9) 1 d P A 2
H14A H 0.1804 0.4185 0.3096 0.115 Uiso 0.417(9) 1 calc PR A 2
C15' C 0.1787(16) 0.282(2) 0.3871(12) 0.081(6) Uani 0.417(9) 1 d P A 2
H15A H 0.1680 0.2156 0.3595 0.098 Uiso 0.417(9) 1 calc PR A 2
C161' C -0.0378(17) 0.2639(16) 0.4308(15) 0.079(7) Uani 0.417(9) 1 d P A 2
C162' C -0.0456(15) 0.3426(17) 0.3712(11) 0.071(5) Uani 0.417(9) 1 d P A 2
Ga1 Ga -0.00511(4) 0.56970(5) 0.43648(3) 0.04370(19) Uani 1 1 d . . .
C21 C -0.0020(5) 0.6634(5) 0.3370(3) 0.0665(19) Uani 1 1 d . . .
C22 C 0.0081(4) 0.7784(5) 0.3648(3) 0.0600(16) Uani 1 1 d . . .
C23 C -0.0713(4) 0.8288(4) 0.3705(3) 0.0555(15) Uani 1 1 d . . .
C24 C -0.1354(4) 0.7513(6) 0.3436(3) 0.0611(16) Uani 1 1 d . . .
C25 C -0.0944(5) 0.6550(5) 0.3212(3) 0.069(2) Uani 1 1 d . . .
C211 C 0.0658(8) 0.6155(8) 0.2829(5) 0.160(6) Uani 1 1 d . . .
H21A H 0.0500 0.5380 0.2696 0.239 Uiso 1 1 calc R . .
H21B H 0.1229 0.6158 0.3064 0.239 Uiso 1 1 calc R . .
H21C H 0.0674 0.6621 0.2382 0.239 Uiso 1 1 calc R . .
C221 C 0.0958(5) 0.8356(9) 0.3837(6) 0.136(4) Uani 1 1 d . . .
H22A H 0.1338 0.8331 0.3404 0.204 Uiso 1 1 calc R . .
H22B H 0.1233 0.7955 0.4249 0.204 Uiso 1 1 calc R . .
H22C H 0.0856 0.9142 0.3979 0.204 Uiso 1 1 calc R . .
C231 C -0.0908(7) 0.9468(6) 0.3986(4) 0.115(4) Uani 1 1 d . . .
H23A H -0.1353 0.9430 0.4371 0.173 Uiso 1 1 calc R . .
H23B H -0.1116 0.9936 0.3576 0.173 Uiso 1 1 calc R . .
H23C H -0.0379 0.9801 0.4192 0.173 Uiso 1 1 calc R . .
C241 C -0.2314(5) 0.7745(9) 0.3412(5) 0.127(4) Uani 1 1 d . . .
H24A H -0.2430 0.8359 0.3063 0.190 Uiso 1 1 calc R . .
H24B H -0.2516 0.7962 0.3906 0.190 Uiso 1 1 calc R . .
H24C H -0.2621 0.7065 0.3251 0.190 Uiso 1 1 calc R . .
C251 C -0.1356(9) 0.5546(7) 0.2802(5) 0.164(6) Uani 1 1 d . . .
H25A H -0.1967 0.5708 0.2703 0.247 Uiso 1 1 calc R . .
H25B H -0.1310 0.4867 0.3108 0.247 Uiso 1 1 calc R . .
H25C H -0.1051 0.5424 0.2333 0.247 Uiso 1 1 calc R . .

loop_
_atom_site_aniso_label
_atom_site_aniso_U_11
_atom_site_aniso_U_22
_atom_site_aniso_U_33
_atom_site_aniso_U_23
_atom_site_aniso_U_13
_atom_site_aniso_U_12
Rh1 0.0526(3) 0.0359(2) 0.0444(3) 0.00333(17) 0.01883(19) 0.01234(19)
C11 0.087(9) 0.045(6) 0.053(6) -0.012(5) -0.002(6) -0.026(6)
C12 0.052(9) 0.076(13) 0.071(11) -0.031(9) -0.017(8) 0.006(8)
C13 0.120(11) 0.049(6) 0.030(5) -0.009(4) -0.007(6) -0.014(6)
C14 0.065(10) 0.090(10) 0.081(11) -0.053(9) 0.008(8) 0.000(8)
C15 0.139(14) 0.039(6) 0.076(9) -0.021(6) -0.043(9) 0.032(7)
C161 0.039(7) 0.087(10) 0.053(8) 0.010(6) 0.004(5) -0.025(7)
C162 0.051(8) 0.064(10) 0.064(9) -0.007(6) -0.016(7) -0.024(7)
C11 0.035(8) 0.118(16) 0.063(10) 0.032(10) 0.019(7) 0.039(9)
C12 0.040(9) 0.065(15) 0.071(14) -0.008(9) 0.005(9) -0.007(9)
C13 0.032(9) 0.12(2) 0.11(2) 0.037(16) 0.022(13) 0.012(11)
C14 0.045(10) 0.17(2) 0.077(13) 0.068(14) 0.037(9) 0.047(12)
C15 0.091(17) 0.084(15) 0.069(14) -0.015(11) 0.035(12) 0.045(13)
C161 0.091(18) 0.032(8) 0.11(2) 0.001(11) -0.058(15) -0.015(10)
C162 0.079(15) 0.061(12) 0.071(12) -0.005(10) -0.015(11) -0.044(10)
Ga1 0.0545(4) 0.0337(3) 0.0429(3) 0.0069(2) 0.0192(3) 0.0111(3)
C21 0.096(5) 0.051(4) 0.053(3) 0.019(3) 0.025(3) 0.034(4)
C22 0.058(4) 0.064(4) 0.058(4) 0.031(3) 0.006(3) -0.010(3)
C23 0.083(5) 0.036(3) 0.047(3) 0.009(2) 0.010(3) 0.010(3)
C24 0.056(4) 0.074(4) 0.053(3) 0.023(3) 0.002(3) 0.002(3)
C25 0.124(7) 0.043(3) 0.041(3) 0.006(3) -0.001(4) -0.011(4)
C211 0.261(13) 0.134(8) 0.084(6) 0.071(5) 0.110(7) 0.129(9)
C221 0.077(6) 0.176(10) 0.155(9) 0.094(8) -0.018(6) -0.054(6)
C231 0.229(11) 0.049(4) 0.068(5) 0.004(4) 0.020(6) 0.035(5)
C241 0.050(5) 0.218(11) 0.113(7) 0.064(7) -0.009(4) 0.012(6)
C251 0.330(17) 0.091(6) 0.073(6) 0.006(5) -0.039(8) -0.092(9)

loop_
_atom_type_symbol
_atom_type_description
_atom_type_scat_dispersion_real
_atom_type_scat_dispersion_imag
_atom_type_scat_source
C C 0.0033 0.0016 'International Tables Vol C Tables 4.2.6.8 and 6.1.1.4'
H H 0.0000 0.0000 'International Tables Vol C Tables 4.2.6.8 and 6.1.1.4'
Ga Ga 0.2307 1.6083 'International Tables Vol C Tables 4.2.6.8 and 6.1.1.4'
Rh Rh -1.1178 0.9187 'International Tables Vol C Tables 4.2.6.8 and 6.1.1.4'

loop_
_geom_angle_atom_site_label_1
_geom_angle_atom_site_label_2
_geom_angle_atom_site_label_3
_geom_angle
_geom_angle_site_symmetry_1
_geom_angle_site_symmetry_3
_geom_angle_publ_flag
C12 Rh1 C12 145.3(7) . . ?
C12 Rh1 C11 114.4(7) . . ?
C12 Rh1 C11 38.7(6) . . ?
C12 Rh1 C11 38.6(7) . . ?
C12 Rh1 C11 107.1(7) . . ?
C11 Rh1 C11 77.8(7) . . ?
C12 Rh1 C13 42.1(9) . . ?
C12 Rh1 C13 133.3(10) . . ?
C11 Rh1 C13 136.5(8) . . ?
C11 Rh1 C13 65.5(8) . . ?
C12 Rh1 C13 120.3(7) . . ?
C12 Rh1 C13 37.8(6) . . ?
C11 Rh1 C13 63.3(4) . . ?
C11 Rh1 C13 93.7(6) . . ?
C13 Rh1 C13 95.5(9) . . ?
C12 Rh1 C161 40.9(7) . . ?
C12 Rh1 C161 153.0(6) . . ?
C11 Rh1 C161 153.7(6) . . ?
C11 Rh1 C161 76.0(7) . . ?
C13 Rh1 C161 23.0(7) . . ?
C13 Rh1 C161 116.2(5) . . ?
C12 Rh1 C14 64.1(8) . . ?
C12 Rh1 C14 97.9(9) . . ?
C11 Rh1 C14 105.7(8) . . ?
C11 Rh1 C14 61.7(6) . . ?
C13 Rh1 C14 36.4(9) . . ?
C13 Rh1 C14 60.8(7) . . ?
C161 Rh1 C14 59.2(7) . . ?
C12 Rh1 C15 84.0(7) . . ?
C12 Rh1 C15 62.0(6) . . ?
C11 Rh1 C15 36.5(5) . . ?
C11 Rh1 C15 45.4(7) . . ?
C13 Rh1 C15 100.3(9) . . ?
C13 Rh1 C15 61.2(4) . . ?
C161 Rh1 C15 118.1(6) . . ?
C14 Rh1 C15 74.4(7) . . ?
C12 Rh1 C162 18.6(6) . . ?
C12 Rh1 C162 161.8(6) . . ?
C11 Rh1 C162 125.0(5) . . ?
C11 Rh1 C162 55.2(6) . . ?
C13 Rh1 C162 47.7(8) . . ?
C13 Rh1 C162 137.4(5) . . ?
C161 Rh1 C162 35.9(5) . . ?
C14 Rh1 C162 77.8(7) . . ?
C15 Rh1 C162 100.0(6) . . ?
C12 Rh1 C15 65.4(10) . . ?
C12 Rh1 C15 82.3(9) . . ?
C11 Rh1 C15 72.3(8) . . ?
C11 Rh1 C15 37.8(7) . . ?
C13 Rh1 C15 64.4(11) . . ?
C13 Rh1 C15 57.4(7) . . ?
C161 Rh1 C15 85.5(9) . . ?
C14 Rh1 C15 37.3(8) . . ?
C15 Rh1 C15 37.7(7) . . ?
C162 Rh1 C15 84.0(9) . . ?
C12 Rh1 C161 143.3(8) . . ?
C12 Rh1 C161 23.7(6) . . ?
C11 Rh1 C161 29.7(6) . . ?
C11 Rh1 C161 107.5(8) . . ?
C13 Rh1 C161 155.9(11) . . ?
C13 Rh1 C161 61.1(8) . . ?
C161 Rh1 C161 175.5(7) . . ?
C14 Rh1 C161 119.6(10) . . ?
C15 Rh1 C161 64.4(8) . . ?
C162 Rh1 C161 148.6(7) . . ?
C15 Rh1 C161 95.5(11) . . ?
C15 C11 C12 107.2(12) . . ?
C15 C11 Rh1 77.0(6) . . ?
C12 C11 Rh1 67.7(8) . . ?
C15 C11 H11 126.4 . . ?
C12 C11 H11 126.4 . . ?
Rh1 C11 H11 120.7 . . ?
C13 C12 C11 109.4(13) . . ?
C13 C12 Rh1 75.3(8) . . ?
C11 C12 Rh1 73.6(7) . . ?
C13 C12 H12 125.3 . . ?
C11 C12 H12 125.3 . . ?
Rh1 C12 H12 117.7 . . ?
C14 C13 C12 107.5(13) . . ?
C14 C13 Rh1 77.1(7) . . ?
C12 C13 Rh1 66.9(7) . . ?
C14 C13 H13 126.3 . . ?
C12 C13 H13 126.3 . . ?
Rh1 C13 H13 121.3 . . ?
C13 C14 C15 108.5(14) . . ?
C13 C14 Rh1 67.0(7) . . ?
C15 C14 Rh1 71.2(7) . . ?
C13 C14 H14 125.8 . . ?
C15 C14 H14 125.8 . . ?
Rh1 C14 H14 127.7 . . ?
C11 C15 C14 107.5(12) . . ?
C11 C15 Rh1 66.5(6) . . ?
C14 C15 Rh1 73.0(7) . . ?
C11 C15 H15 126.3 . . ?
C14 C15 H15 126.3 . . ?
Rh1 C15 H15 125.7 . . ?
C162 C161 Rh1 74.1(7) . . ?
C161 C162 Rh1 70.1(7) . . ?
C12 C11 C15 112.0(18) . . ?
C12 C11 Rh1 66.7(10) . . ?
C15 C11 Rh1 76.1(9) . . ?
C12 C11 H11A 124.0 . . ?
C15 C11 H11A 124.0 . . ?
Rh1 C11 H11A 124.6 . . ?
C11 C12 C13 106.8(19) . . ?
C11 C12 Rh1 74.6(10) . . ?
C13 C12 Rh1 73.2(11) . . ?
C11 C12 H12A 126.6 . . ?
C13 C12 H12A 126.6 . . ?
Rh1 C12 H12A 117.7 . . ?
C14 C13 C12 104(2) . . ?
C14 C13 Rh1 75.4(12) . . ?
C12 C13 Rh1 64.8(10) . . ?
C14 C13 H13A 127.8 . . ?
C12 C13 H13A 127.9 . . ?
Rh1 C13 H13A 123.5 . . ?
C13 C14 C15 113.8(17) . . ?
C13 C14 Rh1 68.2(10) . . ?
C15 C14 Rh1 72.3(9) . . ?
C13 C14 H14A 123.1 . . ?
C15 C14 H14A 123.1 . . ?
Rh1 C14 H14A 128.2 . . ?
C11 C15 C14 102.9(19) . . ?
C11 C15 Rh1 66.1(8) . . ?
C14 C15 Rh1 70.4(9) . . ?
C11 C15 H15A 128.5 . . ?
C14 C15 H15A 128.5 . . ?
Rh1 C15 H15A 126.4 . . ?
C162 C161 Rh1 74.4(11) . . ?
C161 C162 Rh1 70.4(11) . . ?
C21 Ga1 Rh1 130.72(16) . 5_566 ?
C21 Ga1 Rh1 119.98(16) . . ?
Rh1 Ga1 Rh1 109.28(2) 5_566 . ?
C21 Ga1 Ga1 173.96(16) . 5_566 ?
Rh1 Ga1 Ga1 55.18(2) 5_566 5_566 ?
Rh1 Ga1 Ga1 54.10(2) . 5_566 ?
C22 C21 C25 103.6(5) . . ?
C22 C21 C211 119.4(7) . . ?
C25 C21 C211 120.9(8) . . ?
C22 C21 Ga1 101.6(4) . . ?
C25 C21 Ga1 96.2(4) . . ?
C211 C21 Ga1 111.2(4) . . ?
C23 C22 C21 109.8(6) . . ?
C23 C22 C221 125.1(7) . . ?
C21 C22 C221 125.2(7) . . ?
C22 C23 C24 108.2(5) . . ?
C22 C23 C231 127.2(7) . . ?
C24 C23 C231 124.6(7) . . ?
C25 C24 C23 108.5(6) . . ?
C25 C24 C241 126.8(8) . . ?
C23 C24 C241 124.7(7) . . ?
C24 C25 C21 109.7(6) . . ?
C24 C25 C251 126.7(9) . . ?
C21 C25 C251 123.4(8) . . ?
C21 C211 H21A 109.5 . . ?
C21 C211 H21B 109.5 . . ?
H21A C211 H21B 109.5 . . ?
C21 C211 H21C 109.5 . . ?
H21A C211 H21C 109.5 . . ?
H21B C211 H21C 109.5 . . ?
C22 C221 H22A 109.5 . . ?
C22 C221 H22B 109.5 . . ?
H22A C221 H22B 109.5 . . ?
C22 C221 H22C 109.5 . . ?
H22A C221 H22C 109.5 . . ?
H22B C221 H22C 109.5 . . ?
C23 C231 H23A 109.5 . . ?
C23 C231 H23B 109.5 . . ?
H23A C231 H23B 109.5 . . ?
C23 C231 H23C 109.5 . . ?
H23A C231 H23C 109.5 . . ?
H23B C231 H23C 109.5 . . ?
C24 C241 H24A 109.5 . . ?
C24 C241 H24B 109.5 . . ?
H24A C241 H24B 109.5 . . ?
C24 C241 H24C 109.5 . . ?
H24A C241 H24C 109.5 . . ?
H24B C241 H24C 109.5 . . ?
C25 C251 H25A 109.5 . . ?
C25 C251 H25B 109.5 . . ?
H25A C251 H25B 109.5 . . ?
C25 C251 H25C 109.5 . . ?
H25A C251 H25C 109.5 . . ?
H25B C251 H25C 109.5 . . ?

loop_
_geom_bond_atom_site_label_1
_geom_bond_atom_site_label_2
_geom_bond_distance
_geom_bond_site_symmetry_2
_geom_bond_publ_flag
Rh1 C12 2.05(2) . ?
Rh1 C12 2.066(15) . ?
Rh1 C11 2.143(10) . ?
Rh1 C11 2.151(13) . ?
Rh1 C13 2.17(2) . ?
Rh1 C13 2.172(9) . ?
Rh1 C161 2.243(12) . ?
Rh1 C14 2.258(15) . ?
Rh1 C15 2.276(10) . ?
Rh1 C162 2.294(13) . ?
Rh1 C15 2.283(16) . ?
Rh1 C161 2.32(2) . ?
C11 C15 1.39(2) . ?
C11 C12 1.40(2) . ?
C11 H11 0.9400 . ?
C12 C13 1.38(2) . ?
C12 H12 0.9400 . ?
C13 C14 1.38(2) . ?
C13 H13 0.9400 . ?
C14 C15 1.41(2) . ?
C14 H14 0.9400 . ?
C15 H15 0.9400 . ?
C161 C162 1.40(2) . ?
C11 C12 1.39(3) . ?
C11 C15 1.44(3) . ?
C11 H11A 0.9400 . ?
C12 C13 1.52(3) . ?
C12 H12A 0.9400 . ?
C13 C14 1.38(3) . ?
C13 H13A 0.9400 . ?
C14 C15 1.45(3) . ?
C14 H14A 0.9400 . ?
C15 H15A 0.9400 . ?
C161 C162 1.42(3) . ?
Ga1 C21 2.094(6) . ?
Ga1 Rh1 2.4085(8) 5_566 ?
Ga1 Ga1 2.8065(12) 5_566 ?
C21 C22 1.447(9) . ?
C21 C25 1.445(9) . ?
C21 C211 1.526(9) . ?
C22 C23 1.354(8) . ?
C22 C221 1.536(9) . ?
C23 C24 1.421(9) . ?
C23 C231 1.504(8) . ?
C24 C25 1.353(9) . ?
C24 C241 1.494(9) . ?
C25 C251 1.525(10) . ?
C211 H21A 0.9700 . ?
C211 H21B 0.9700 . ?
C211 H21C 0.9700 . ?
C221 H22A 0.9700 . ?
C221 H22B 0.9700 . ?
C221 H22C 0.9700 . ?
C231 H23A 0.9700 . ?
C231 H23B 0.9700 . ?
C231 H23C 0.9700 . ?
C241 H24A 0.9700 . ?
C241 H24B 0.9700 . ?
C241 H24C 0.9700 . ?
C251 H25A 0.9700 . ?
C251 H25B 0.9700 . ?
C251 H25C 0.9700 . ?

loop_
_geom_torsion_atom_site_label_1
_geom_torsion_atom_site_label_2
_geom_torsion_atom_site_label_3
_geom_torsion_atom_site_label_4
_geom_torsion
_geom_torsion_site_symmetry_1
_geom_torsion_site_symmetry_2
_geom_torsion_site_symmetry_3
_geom_torsion_site_symmetry_4
_geom_torsion_publ_flag
C12 Rh1 C11 C15 -36.2(10) . . . . ?
C12 Rh1 C11 C15 115.0(11) . . . . ?
C11 Rh1 C11 C15 -23.6(8) . . . . ?
C13 Rh1 C11 C15 8.9(14) . . . . ?
C13 Rh1 C11 C15 76.9(8) . . . . ?
C161 Rh1 C11 C15 -18.8(14) . . . . ?
C14 Rh1 C11 C15 32.0(9) . . . . ?
C162 Rh1 C11 C15 -53.9(9) . . . . ?
C15 Rh1 C11 C15 15.1(9) . . . . ?
C161 Rh1 C11 C15 154.9(18) . . . . ?
C12 Rh1 C11 C12 -151.2(11) . . . . ?
C11 Rh1 C11 C12 -138.6(10) . . . . ?
C13 Rh1 C11 C12 -106.2(15) . . . . ?
C13 Rh1 C11 C12 -38.1(9) . . . . ?
C161 Rh1 C11 C12 -133.8(12) . . . . ?
C14 Rh1 C11 C12 -83.0(11) . . . . ?
C15 Rh1 C11 C12 -115.0(11) . . . . ?
C162 Rh1 C11 C12 -169.0(9) . . . . ?
C15 Rh1 C11 C12 -99.9(11) . . . . ?
C161 Rh1 C11 C12 39.8(15) . . . . ?
C15 C11 C12 C13 -0.1(14) . . . . ?
Rh1 C11 C12 C13 67.4(10) . . . . ?
C15 C11 C12 Rh1 -67.5(8) . . . . ?
C12 Rh1 C12 C13 -65.5(18) . . . . ?
C11 Rh1 C12 C13 -115.8(12) . . . . ?
C11 Rh1 C12 C13 -73.3(10) . . . . ?
C13 Rh1 C12 C13 -1.1(15) . . . . ?
C161 Rh1 C12 C13 19.3(18) . . . . ?
C14 Rh1 C12 C13 -10.6(10) . . . . ?
C15 Rh1 C12 C13 -78.2(9) . . . . ?
C162 Rh1 C12 C13 -86(2) . . . . ?
C15 Rh1 C12 C13 -44.5(10) . . . . ?
C161 Rh1 C12 C13 -168(3) . . . . ?
C12 Rh1 C12 C11 50.3(18) . . . . ?
C11 Rh1 C12 C11 42.5(11) . . . . ?
C13 Rh1 C12 C11 114.8(13) . . . . ?
C13 Rh1 C12 C11 115.8(12) . . . . ?
C161 Rh1 C12 C11 135.2(13) . . . . ?
C14 Rh1 C12 C11 105.3(10) . . . . ?
C15 Rh1 C12 C11 37.7(8) . . . . ?
C162 Rh1 C12 C11 30(3) . . . . ?
C15 Rh1 C12 C11 71.3(10) . . . . ?
C161 Rh1 C12 C11 -52(2) . . . . ?
C11 C12 C13 C14 0.8(14) . . . . ?
Rh1 C12 C13 C14 67.2(9) . . . . ?
C11 C12 C13 Rh1 -66.3(9) . . . . ?
C12 Rh1 C13 C14 27.5(12) . . . . ?
C12 Rh1 C13 C14 -115.6(13) . . . . ?
C11 Rh1 C13 C14 -76.5(10) . . . . ?
C11 Rh1 C13 C14 -2.1(10) . . . . ?
C13 Rh1 C13 C14 63.6(11) . . . . ?
C161 Rh1 C13 C14 74.0(10) . . . . ?
C14 Rh1 C13 C14 52.4(10) . . . . ?
C15 Rh1 C13 C14 -35.1(10) . . . . ?
C162 Rh1 C13 C14 37.1(12) . . . . ?
C15 Rh1 C13 C14 8.9(13) . . . . ?
C161 Rh1 C13 C14 -110.1(11) . . . . ?
C12 Rh1 C13 C12 143.1(11) . . . . ?
C11 Rh1 C13 C12 39.1(9) . . . . ?
C11 Rh1 C13 C12 113.5(10) . . . . ?
C13 Rh1 C13 C12 179.2(11) . . . . ?
C161 Rh1 C13 C12 -170.4(10) . . . . ?
C14 Rh1 C13 C12 168.0(12) . . . . ?
C15 Rh1 C13 C12 80.5(10) . . . . ?
C162 Rh1 C13 C12 152.7(10) . . . . ?
C15 Rh1 C13 C12 124.5(13) . . . . ?
C161 Rh1 C13 C12 5.5(12) . . . . ?
C12 C13 C14 C15 -1.2(14) . . . . ?
Rh1 C13 C14 C15 59.2(9) . . . . ?
C12 C13 C14 Rh1 -60.4(8) . . . . ?
C12 Rh1 C14 C13 -156.5(10) . . . . ?
C12 Rh1 C14 C13 39.2(9) . . . . ?
C11 Rh1 C14 C13 83.7(9) . . . . ?
C11 Rh1 C14 C13 177.5(12) . . . . ?
C13 Rh1 C14 C13 -114.9(11) . . . . ?
C161 Rh1 C14 C13 -118.0(9) . . . . ?
C14 Rh1 C14 C13 -101.8(13) . . . . ?
C15 Rh1 C14 C13 120.6(13) . . . . ?
C162 Rh1 C14 C13 -154.9(8) . . . . ?
C15 Rh1 C14 C13 -160(3) . . . . ?
C161 Rh1 C14 C13 57.4(10) . . . . ?
C12 Rh1 C14 C15 82.9(11) . . . . ?
C12 Rh1 C14 C15 -81.4(11) . . . . ?
C11 Rh1 C14 C15 -36.8(9) . . . . ?
C11 Rh1 C14 C15 56.9(10) . . . . ?
C13 Rh1 C14 C15 124.5(12) . . . . ?
C13 Rh1 C14 C15 -120.6(13) . . . . ?
C161 Rh1 C14 C15 121.4(10) . . . . ?
C14 Rh1 C14 C15 137.6(14) . . . . ?
C162 Rh1 C14 C15 84.6(10) . . . . ?
C15 Rh1 C14 C15 79(2) . . . . ?
C161 Rh1 C14 C15 -63.2(10) . . . . ?
C12 C11 C15 C14 -0.6(13) . . . . ?
Rh1 C11 C15 C14 -61.9(8) . . . . ?
C12 C11 C15 Rh1 61.3(8) . . . . ?
C13 C14 C15 C11 1.2(13) . . . . ?
Rh1 C14 C15 C11 57.8(7) . . . . ?
C13 C14 C15 Rh1 -56.7(9) . . . . ?
C12 Rh1 C15 C11 147.3(9) . . . . ?
C12 Rh1 C15 C11 -39.9(8) . . . . ?
C11 Rh1 C15 C11 146.6(11) . . . . ?
C13 Rh1 C15 C11 -173.8(10) . . . . ?
C13 Rh1 C15 C11 -83.1(8) . . . . ?
C161 Rh1 C15 C11 170.7(7) . . . . ?
C14 Rh1 C15 C11 -148.0(9) . . . . ?
C162 Rh1 C15 C11 137.7(8) . . . . ?
C15 Rh1 C15 C11 -156.0(14) . . . . ?
C161 Rh1 C15 C11 -13.5(9) . . . . ?
C12 Rh1 C15 C14 -94.4(11) . . . . ?
C12 Rh1 C15 C14 78.4(10) . . . . ?
C11 Rh1 C15 C14 118.3(11) . . . . ?
C11 Rh1 C15 C14 -95.0(12) . . . . ?
C13 Rh1 C15 C14 -55.5(12) . . . . ?
C13 Rh1 C15 C14 35.2(8) . . . . ?
C161 Rh1 C15 C14 -71.0(10) . . . . ?
C14 Rh1 C15 C14 -29.7(10) . . . . ?
C162 Rh1 C15 C14 -103.9(10) . . . . ?
C15 Rh1 C15 C14 -37.6(10) . . . . ?
C161 Rh1 C15 C14 104.9(12) . . . . ?
C12 Rh1 C161 C162 -29.1(10) . . . . ?
C12 Rh1 C161 C162 -149.1(13) . . . . ?
C11 Rh1 C161 C162 -53.7(14) . . . . ?
C11 Rh1 C161 C162 -48.8(9) . . . . ?
C13 Rh1 C161 C162 -109(2) . . . . ?
C13 Rh1 C161 C162 -136.0(9) . . . . ?
C14 Rh1 C161 C162 -114.0(11) . . . . ?
C15 Rh1 C161 C162 -66.3(10) . . . . ?
C15 Rh1 C161 C162 -85.9(10) . . . . ?
C161 Rh1 C161 C162 171(10) . . . . ?
C12 Rh1 C162 C161 94(3) . . . . ?
C12 Rh1 C162 C161 132(2) . . . . ?
C11 Rh1 C162 C161 154.2(8) . . . . ?
C11 Rh1 C162 C161 117.2(10) . . . . ?
C13 Rh1 C162 C161 30.0(10) . . . . ?
C13 Rh1 C162 C161 67.0(11) . . . . ?
C14 Rh1 C162 C161 53.4(9) . . . . ?
C15 Rh1 C162 C161 124.9(9) . . . . ?
C15 Rh1 C162 C161 90.6(10) . . . . ?
C161 Rh1 C162 C161 -178.6(14) . . . . ?
C12 Rh1 C11 C12 172.9(12) . . . . ?
C11 Rh1 C11 C12 -161.4(11) . . . . ?
C13 Rh1 C11 C12 42.5(14) . . . . ?
C13 Rh1 C11 C12 136.9(11) . . . . ?
C161 Rh1 C11 C12 20.8(11) . . . . ?
C14 Rh1 C11 C12 83.1(14) . . . . ?
C15 Rh1 C11 C12 179.0(14) . . . . ?
C162 Rh1 C11 C12 -11.7(12) . . . . ?
C15 Rh1 C11 C12 121.8(18) . . . . ?
C161 Rh1 C11 C12 -162.2(12) . . . . ?
C12 Rh1 C11 C15 -121.8(18) . . . . ?
C12 Rh1 C11 C15 51.2(15) . . . . ?
C11 Rh1 C11 C15 76.8(13) . . . . ?
C13 Rh1 C11 C15 -79.3(16) . . . . ?
C13 Rh1 C11 C15 15.2(14) . . . . ?
C161 Rh1 C11 C15 -101.0(14) . . . . ?
C14 Rh1 C11 C15 -38.7(14) . . . . ?
C15 Rh1 C11 C15 57.3(13) . . . . ?
C162 Rh1 C11 C15 -133.5(15) . . . . ?
C161 Rh1 C11 C15 76.0(15) . . . . ?
C15 C11 C12 C13 -4(2) . . . . ?
Rh1 C11 C12 C13 -66.6(12) . . . . ?
C15 C11 C12 Rh1 62.9(14) . . . . ?
C12 Rh1 C12 C11 -12(2) . . . . ?
C11 Rh1 C12 C11 20.0(12) . . . . ?
C13 Rh1 C12 C11 -113.4(17) . . . . ?
C13 Rh1 C12 C11 -52.2(12) . . . . ?
C161 Rh1 C12 C11 -148.3(16) . . . . ?
C14 Rh1 C12 C11 -76.3(12) . . . . ?
C15 Rh1 C12 C11 -0.7(10) . . . . ?
C162 Rh1 C12 C11 149(3) . . . . ?
C15 Rh1 C12 C11 -34.9(11) . . . . ?
C161 Rh1 C12 C11 29(2) . . . . ?
C12 Rh1 C12 C13 101.5(19) . . . . ?
C11 Rh1 C12 C13 133.4(14) . . . . ?
C11 Rh1 C12 C13 113.4(17) . . . . ?
C13 Rh1 C12 C13 61.2(15) . . . . ?
C161 Rh1 C12 C13 -34.9(12) . . . . ?
C14 Rh1 C12 C13 37.1(13) . . . . ?
C15 Rh1 C12 C13 112.7(15) . . . . ?
C162 Rh1 C12 C13 -98(3) . . . . ?
C15 Rh1 C12 C13 78.4(15) . . . . ?
C161 Rh1 C12 C13 142.5(18) . . . . ?
C11 C12 C13 C14 1.7(19) . . . . ?
Rh1 C12 C13 C14 -66.0(12) . . . . ?
C11 C12 C13 Rh1 67.6(12) . . . . ?
C12 Rh1 C13 C14 113.9(17) . . . . ?
C12 Rh1 C13 C14 -16.0(17) . . . . ?
C11 Rh1 C13 C14 39.7(17) . . . . ?
C11 Rh1 C13 C14 74.9(12) . . . . ?
C13 Rh1 C13 C14 -16.6(11) . . . . ?
C161 Rh1 C13 C14 -172(3) . . . . ?
C15 Rh1 C13 C14 45.0(12) . . . . ?
C162 Rh1 C13 C14 139.2(15) . . . . ?
C15 Rh1 C13 C14 33.0(12) . . . . ?
C161 Rh1 C13 C14 -3(3) . . . . ?
C12 Rh1 C13 C12 -129.9(13) . . . . ?
C11 Rh1 C13 C12 -74.2(18) . . . . ?
C11 Rh1 C13 C12 -39.0(11) . . . . ?
C13 Rh1 C13 C12 -130.5(13) . . . . ?
C161 Rh1 C13 C12 74(2) . . . . ?
C14 Rh1 C13 C12 -113.9(17) . . . . ?
C15 Rh1 C13 C12 -68.9(14) . . . . ?
C162 Rh1 C13 C12 25.3(9) . . . . ?
C15 Rh1 C13 C12 -80.8(14) . . . . ?
C161 Rh1 C13 C12 -117(2) . . . . ?
C12 C13 C14 C15 1(2) . . . . ?
Rh1 C13 C14 C15 -57.7(15) . . . . ?
C12 C13 C14 Rh1 58.6(11) . . . . ?
C12 Rh1 C14 C13 -42.9(13) . . . . ?
C12 Rh1 C14 C13 168.3(12) . . . . ?
C11 Rh1 C14 C13 -152.9(12) . . . . ?
C11 Rh1 C14 C13 -86.5(13) . . . . ?
C13 Rh1 C14 C13 160.9(13) . . . . ?
C161 Rh1 C14 C13 3.6(13) . . . . ?
C15 Rh1 C14 C13 -133.7(12) . . . . ?
C162 Rh1 C14 C13 -29.6(12) . . . . ?
C15 Rh1 C14 C13 -125.7(19) . . . . ?
C161 Rh1 C14 C13 178.6(12) . . . . ?
C12 Rh1 C14 C15 82.8(15) . . . . ?
C12 Rh1 C14 C15 -66.0(15) . . . . ?
C11 Rh1 C14 C15 -27.2(15) . . . . ?
C11 Rh1 C14 C15 39.2(14) . . . . ?
C13 Rh1 C14 C15 125.7(19) . . . . ?
C13 Rh1 C14 C15 -73.4(14) . . . . ?
C161 Rh1 C14 C15 129.3(16) . . . . ?
C15 Rh1 C14 C15 -8.1(14) . . . . ?
C162 Rh1 C14 C15 96.1(15) . . . . ?
C161 Rh1 C14 C15 -55.7(16) . . . . ?
C12 C11 C15 C14 4(2) . . . . ?
Rh1 C11 C15 C14 61.5(12) . . . . ?
C12 C11 C15 Rh1 -57.4(12) . . . . ?
C13 C14 C15 C11 -3(2) . . . . ?
Rh1 C14 C15 C11 -58.5(11) . . . . ?
C13 C14 C15 Rh1 55.5(14) . . . . ?
C12 Rh1 C15 C11 35.7(13) . . . . ?
C12 Rh1 C15 C11 -131.3(14) . . . . ?
C11 Rh1 C15 C11 -92.8(12) . . . . ?
C13 Rh1 C15 C11 82.4(15) . . . . ?
C13 Rh1 C15 C11 -161.9(16) . . . . ?
C161 Rh1 C15 C11 72.8(13) . . . . ?
C14 Rh1 C15 C11 115(2) . . . . ?
C15 Rh1 C15 C11 -78.1(14) . . . . ?
C162 Rh1 C15 C11 36.8(12) . . . . ?
C161 Rh1 C15 C11 -111.6(14) . . . . ?
C12 Rh1 C15 C14 -78.9(15) . . . . ?
C12 Rh1 C15 C14 114.1(15) . . . . ?
C11 Rh1 C15 C14 152.5(15) . . . . ?
C11 Rh1 C15 C14 -115(2) . . . . ?
C13 Rh1 C15 C14 -32.3(12) . . . . ?
C13 Rh1 C15 C14 83.4(14) . . . . ?
C161 Rh1 C15 C14 -41.8(14) . . . . ?
C15 Rh1 C15 C14 167(2) . . . . ?
C162 Rh1 C15 C14 -77.8(14) . . . . ?
C161 Rh1 C15 C14 133.8(15) . . . . ?
C12 Rh1 C161 C162 -151.2(13) . . . . ?
C12 Rh1 C161 C162 -39.8(19) . . . . ?
C11 Rh1 C161 C162 -134(3) . . . . ?
C11 Rh1 C161 C162 -132.7(14) . . . . ?
C13 Rh1 C161 C162 -64(2) . . . . ?
C13 Rh1 C161 C162 -48.2(14) . . . . ?
C161 Rh1 C161 C162 7(11) . . . . ?
C14 Rh1 C161 C162 -65.8(16) . . . . ?
C15 Rh1 C161 C162 -118.0(17) . . . . ?
C162 Rh1 C161 C162 176.5(12) . . . . ?
C15 Rh1 C161 C162 -96.0(15) . . . . ?
C12 Rh1 C162 C161 96(3) . . . . ?
C12 Rh1 C162 C161 43(2) . . . . ?
C11 Rh1 C162 C161 24.4(15) . . . . ?
C11 Rh1 C162 C161 63.1(17) . . . . ?
C13 Rh1 C162 C161 151.5(16) . . . . ?
C13 Rh1 C162 C161 106.9(18) . . . . ?
C161 Rh1 C162 C161 -179.2(13) . . . . ?
C14 Rh1 C162 C161 125.9(16) . . . . ?
C15 Rh1 C162 C161 53.3(16) . . . . ?
C162 Rh1 C162 C161 -154(9) . . . . ?
C15 Rh1 C162 C161 88.3(16) . . . . ?
C12 Rh1 Ga1 C21 91.9(7) . . . . ?
C12 Rh1 Ga1 C21 -77.9(6) . . . . ?
C11 Rh1 Ga1 C21 -104.5(4) . . . . ?
C11 Rh1 Ga1 C21 83.5(9) . . . . ?
C13 Rh1 Ga1 C21 56.2(9) . . . . ?
C13 Rh1 Ga1 C21 -39.6(4) . . . . ?
C161 Rh1 Ga1 C21 75.0(4) . . . . ?
C14 Rh1 Ga1 C21 23.1(7) . . . . ?
C15 Rh1 Ga1 C21 -68.1(13) . . . . ?
C162 Rh1 Ga1 C21 103.3(5) . . . . ?
C15 Rh1 Ga1 C21 10.3(12) . . . . ?
C161 Rh1 Ga1 C21 -101.9(8) . . . . ?
C12 Rh1 Ga1 Rh1 -86.7(7) . . . 5_566 ?
C12 Rh1 Ga1 Rh1 103.6(5) . . . 5_566 ?
C11 Rh1 Ga1 Rh1 77.0(4) . . . 5_566 ?
C11 Rh1 Ga1 Rh1 -95.0(9) . . . 5_566 ?
C13 Rh1 Ga1 Rh1 -122.4(8) . . . 5_566 ?
C13 Rh1 Ga1 Rh1 141.8(3) . . . 5_566 ?
C161 Rh1 Ga1 Rh1 -103.5(3) . . . 5_566 ?
C14 Rh1 Ga1 Rh1 -155.5(7) . . . 5_566 ?
C15 Rh1 Ga1 Rh1 113.3(13) . . . 5_566 ?
C162 Rh1 Ga1 Rh1 -75.3(4) . . . 5_566 ?
C15 Rh1 Ga1 Rh1 -168.2(12) . . . 5_566 ?
C161 Rh1 Ga1 Rh1 79.6(7) . . . 5_566 ?
C12 Rh1 Ga1 Ga1 -86.7(7) . . . 5_566 ?
C12 Rh1 Ga1 Ga1 103.6(5) . . . 5_566 ?
C11 Rh1 Ga1 Ga1 77.0(4) . . . 5_566 ?
C11 Rh1 Ga1 Ga1 -95.0(9) . . . 5_566 ?
C13 Rh1 Ga1 Ga1 -122.4(8) . . . 5_566 ?
C13 Rh1 Ga1 Ga1 141.8(3) . . . 5_566 ?
C161 Rh1 Ga1 Ga1 -103.5(3) . . . 5_566 ?
C14 Rh1 Ga1 Ga1 -155.5(7) . . . 5_566 ?
C15 Rh1 Ga1 Ga1 113.3(13) . . . 5_566 ?
C162 Rh1 Ga1 Ga1 -75.3(4) . . . 5_566 ?
C15 Rh1 Ga1 Ga1 -168.2(12) . . . 5_566 ?
C161 Rh1 Ga1 Ga1 79.6(7) . . . 5_566 ?
Rh1 Ga1 C21 C22 41.2(6) 5_566 . . . ?
Rh1 Ga1 C21 C22 -136.9(3) . . . . ?
Ga1 Ga1 C21 C22 -125.7(19) 5_566 . . . ?
Rh1 Ga1 C21 C25 -64.1(5) 5_566 . . . ?
Rh1 Ga1 C21 C25 117.8(3) . . . . ?
Ga1 Ga1 C21 C25 129(2) 5_566 . . . ?
Rh1 Ga1 C21 C211 169.3(6) 5_566 . . . ?
Rh1 Ga1 C21 C211 -8.8(8) . . . . ?
Ga1 Ga1 C21 C211 2(3) 5_566 . . . ?
C25 C21 C22 C23 4.5(6) . . . . ?
C211 C21 C22 C23 142.5(7) . . . . ?
Ga1 C21 C22 C23 -94.9(5) . . . . ?
C25 C21 C22 C221 -174.4(6) . . . . ?
C211 C21 C22 C221 -36.4(10) . . . . ?
Ga1 C21 C22 C221 86.2(7) . . . . ?
C21 C22 C23 C24 -2.6(7) . . . . ?
C221 C22 C23 C24 176.3(6) . . . . ?
C21 C22 C23 C231 178.5(6) . . . . ?
C221 C22 C23 C231 -2.6(10) . . . . ?
C22 C23 C24 C25 -0.6(7) . . . . ?
C231 C23 C24 C25 178.3(6) . . . . ?
C22 C23 C24 C241 179.4(6) . . . . ?
C231 C23 C24 C241 -1.6(10) . . . . ?
C23 C24 C25 C21 3.6(7) . . . . ?
C241 C24 C25 C21 -176.4(6) . . . . ?
C23 C24 C25 C251 -172.2(6) . . . . ?
C241 C24 C25 C251 7.8(11) . . . . ?
C22 C21 C25 C24 -4.9(6) . . . . ?
C211 C21 C25 C24 -142.1(6) . . . . ?
Ga1 C21 C25 C24 98.6(5) . . . . ?
C22 C21 C25 C251 171.0(6) . . . . ?
C211 C21 C25 C251 33.9(9) . . . . ?
Ga1 C21 C25 C251 -85.4(6) . . . . ?
